data_7034420
loop_
_publ_author_name
'Simpson, Peter V.'
'Randles, Michael D.'
'Gupta, Vivek'
'Fu, Junhong'
'Moxey, Graeme J.'
'Schwich, Torsten'
'Morshedi, Mahbod'
'Cifuentes, Marie P.'
'Humphrey, Mark G.'

_publ_section_title
;
 Phosphine, isocyanide, and alkyne reactivity at pentanuclear
 molybdenum/tungsten-iridium clusters.
;
_journal_issue 16
_journal_name_full 'Dalton transactions (Cambridge, England : 2003)'
_journal_page_first 7292
_journal_page_last 7304
_journal_paper_doi 10.1039/c5dt00525f
_journal_volume 44
_journal_year 2015
_chemical_formula_moiety 'C45 H34 Ir4 O8 W'
_chemical_formula_sum 'C45 H34 Ir4 O8 W'
_chemical_formula_weight 1655.37
_chemical_name_systematic
; 
 ? 
;
_space_group_IT_number 2
_symmetry_cell_setting triclinic
_symmetry_space_group_name_Hall '-P 1'
_symmetry_space_group_name_H-M 'P -1'
_atom_sites_solution_hydrogens geom
_atom_sites_solution_primary direct
_atom_sites_solution_secondary difmap
_audit_creation_method SHELXL-97
_audit_update_record
;
2014-08-11 deposited with the CCDC.
2015-03-12 downloaded from the CCDC.
;
_cell_angle_alpha 79.44(3)
_cell_angle_beta 75.44(3)
_cell_angle_gamma 90.36(3)
_cell_formula_units_Z 2
_cell_length_a 9.6277(19)
_cell_length_b 14.429(3)
_cell_length_c 17.748(4)
_cell_measurement_reflns_used 12509
_cell_measurement_temperature 200(2)
_cell_measurement_theta_max 26.00
_cell_measurement_theta_min 2.55
_cell_volume 2342.4(10)
_computing_cell_refinement 'DENZO/SCALEPACK (Otwinowski & Minor, 1997)'
_computing_data_collection 'COLLECT (Nonius, 2001).'
_computing_data_reduction 'DENZO/SCALEPACK (Otwinowski & Minor, 1997)'
_computing_molecular_graphics Olex2
_computing_publication_material 'Microsoft Office 2000'
_computing_structure_refinement 'SHELXL-97 (Sheldrick, 2008)'
_computing_structure_solution 'SHELXS-97 (Sheldrick, 2008)'
_diffrn_ambient_temperature 200(2)
_diffrn_measured_fraction_theta_full 0.996
_diffrn_measured_fraction_theta_max 0.996
_diffrn_measurement_device_type 'Nonius Kappa CCD'
_diffrn_measurement_method 'psi and omega scans'
_diffrn_radiation_monochromator graphite
_diffrn_radiation_source 'fine-focus sealed tube'
_diffrn_radiation_type MoK\a
_diffrn_radiation_wavelength 0.71073
_diffrn_reflns_av_R_equivalents 0.0000
_diffrn_reflns_av_sigmaI/netI 0.0704
_diffrn_reflns_limit_h_max 11
_diffrn_reflns_limit_h_min -11
_diffrn_reflns_limit_k_max 17
_diffrn_reflns_limit_k_min -17
_diffrn_reflns_limit_l_max 21
_diffrn_reflns_limit_l_min -21
_diffrn_reflns_number 35293
_diffrn_reflns_theta_full 26.00
_diffrn_reflns_theta_max 26.00
_diffrn_reflns_theta_min 2.55
_exptl_absorpt_coefficient_mu 13.815
_exptl_absorpt_correction_T_max 1.098
_exptl_absorpt_correction_T_min 0.901
_exptl_absorpt_correction_type multi-scan
_exptl_absorpt_process_details SORTAV
_exptl_crystal_colour green
_exptl_crystal_density_diffrn 2.347
_exptl_crystal_density_method 'not measured'
_exptl_crystal_description plate
_exptl_crystal_F_000 1500
_exptl_crystal_size_max 0.10
_exptl_crystal_size_mid 0.08
_exptl_crystal_size_min 0.02
_platon_squeeze_details
;
;
_refine_diff_density_max 4.848
_refine_diff_density_min -3.789
_refine_diff_density_rms 0.585
_refine_ls_extinction_method none
_refine_ls_goodness_of_fit_ref 1.114
_refine_ls_hydrogen_treatment constr
_refine_ls_matrix_type full
_refine_ls_number_parameters 199
_refine_ls_number_reflns 35293
_refine_ls_number_restraints 0
_refine_ls_restrained_S_all 1.114
_refine_ls_R_factor_all 0.1256
_refine_ls_R_factor_gt 0.1067
_refine_ls_shift/su_max 0.001
_refine_ls_shift/su_mean 0.000
_refine_ls_structure_factor_coef Fsqd
_refine_ls_weighting_details 'calc w=1/[\s^2^(Fo^2^)+(0.0846P)^2^+364.8707P] where P=(Fo^2^+2Fc^2^)/3'
_refine_ls_weighting_scheme calc
_refine_ls_wR_factor_gt 0.2677
_refine_ls_wR_factor_ref 0.2788
_reflns_number_gt 28729
_reflns_number_total 35293
_reflns_threshold_expression >2sigma(I)
_cod_data_source_file c5dt00525f2.cif
_cod_data_source_block 7a
_cod_depositor_comments 'Adding full bibliography for 7034411--7034420.cif.'
_cod_original_cell_volume 2342.4(8)
_cod_original_sg_symbol_H-M P-1
_cod_database_code 7034420

loop_
_symmetry_equiv_pos_as_xyz
'x, y, z'
'-x, -y, -z'

loop_
_atom_site_label
_atom_site_type_symbol
_atom_site_fract_x
_atom_site_fract_y
_atom_site_fract_z
_atom_site_U_iso_or_equiv
_atom_site_adp_type
_atom_site_occupancy
_atom_site_symmetry_multiplicity
_atom_site_calc_flag
_atom_site_refinement_flags
Ir2 Ir 0.60601(7) 0.86603(5) 0.29248(4) 0.03449(19) Uani 1 1 d .
Ir3 Ir 0.85728(7) 0.89815(5) 0.19269(4) 0.02985(18) Uani 1 1 d .
Ir4 Ir 0.69473(7) 1.05640(5) 0.22644(4) 0.02973(18) Uani 1 1 d .
Ir5 Ir 0.83482(8) 0.79134(6) 0.33721(4) 0.0383(2) Uani 1 1 d .
W1 W 0.81955(7) 0.97295(6) 0.33785(4) 0.03075(19) Uani 1 1 d .
O124 O 0.5087(16) 1.0388(12) 0.3938(9) 0.0652(13) Uani 1 1 d .
O134 O 1.0073(16) 1.1105(13) 0.1929(9) 0.0652(13) Uani 1 1 d .
O221 O 0.3768(16) 0.8129(12) 0.4486(9) 0.0652(13) Uani 1 1 d .
O222 O 0.4285(16) 0.8459(12) 0.1731(9) 0.0652(13) Uani 1 1 d .
O331 O 1.1818(17) 0.9232(12) 0.1318(9) 0.0652(13) Uani 1 1 d .
O332 O 0.8047(16) 0.9176(12) 0.0301(9) 0.0652(13) Uani 1 1 d .
O551 O 1.1485(17) 0.7671(12) 0.3349(9) 0.0652(13) Uani 1 1 d .
O552 O 0.7049(16) 0.7131(12) 0.5116(9) 0.0652(13) Uani 1 1 d .
C1 C 0.784(2) 0.9950(19) 0.4685(12) 0.061(3) Uani 1 1 d .
H1 H 0.6945 0.9757 0.5031 0.074 Uiso 1 1 calc R
C2 C 0.826(2) 1.0857(19) 0.4179(11) 0.061(3) Uani 1 1 d .
H2 H 0.7706 1.1382 0.4168 0.074 Uiso 1 1 calc R
C3 C 0.966(2) 1.081(2) 0.3703(12) 0.061(3) Uani 1 1 d .
H3 H 1.0159 1.1299 0.3306 0.074 Uiso 1 1 calc R
C4 C 1.016(2) 0.9940(19) 0.3917(12) 0.061(3) Uani 1 1 d .
H4 H 1.1050 0.9720 0.3700 0.074 Uiso 1 1 calc R
C5 C 0.900(2) 0.9440(19) 0.4553(12) 0.061(3) Uani 1 1 d .
H5 H 0.9061 0.8838 0.4836 0.074 Uiso 1 1 calc R
C6 C 0.505(2) 1.1266(18) 0.1995(13) 0.059(2) Uani 1 1 d .
C7 C 0.585(2) 1.1044(18) 0.1257(13) 0.059(2) Uani 1 1 d .
C8 C 0.721(2) 1.1630(18) 0.1108(13) 0.059(2) Uani 1 1 d .
C9 C 0.715(2) 1.2111(18) 0.1749(13) 0.059(2) Uani 1 1 d .
C10 C 0.580(2) 1.1896(18) 0.2291(13) 0.059(2) Uani 1 1 d .
C11 C 0.338(2) 1.0778(17) 0.2414(13) 0.059(2) Uani 1 1 d .
H11A H 0.3012 1.0553 0.2022 0.089 Uiso 1 1 calc R
H11B H 0.2771 1.1242 0.2626 0.089 Uiso 1 1 calc R
H11C H 0.3410 1.0259 0.2834 0.089 Uiso 1 1 calc R
C12 C 0.534(2) 1.0475(17) 0.0704(13) 0.059(2) Uani 1 1 d .
H12A H 0.6060 1.0046 0.0533 0.089 Uiso 1 1 calc R
H12B H 0.5199 1.0902 0.0250 0.089 Uiso 1 1 calc R
H12C H 0.4456 1.0125 0.0986 0.089 Uiso 1 1 calc R
C13 C 0.835(2) 1.1688(17) 0.0357(13) 0.059(2) Uani 1 1 d .
H13A H 0.9277 1.1697 0.0466 0.089 Uiso 1 1 calc R
H13B H 0.8271 1.2256 -0.0005 0.089 Uiso 1 1 calc R
H13C H 0.8238 1.1150 0.0126 0.089 Uiso 1 1 calc R
C14 C 0.821(2) 1.2853(17) 0.1773(13) 0.059(2) Uani 1 1 d .
H14A H 0.8009 1.2989 0.2298 0.089 Uiso 1 1 calc R
H14B H 0.8136 1.3416 0.1404 0.089 Uiso 1 1 calc R
H14C H 0.9161 1.2634 0.1633 0.089 Uiso 1 1 calc R
C15 C 0.518(2) 1.2294(17) 0.2989(13) 0.059(2) Uani 1 1 d .
H15A H 0.4155 1.2168 0.3142 0.089 Uiso 1 1 calc R
H15B H 0.5389 1.2964 0.2868 0.089 Uiso 1 1 calc R
H15C H 0.5578 1.2015 0.3415 0.089 Uiso 1 1 calc R
C16 C 0.918(3) 0.6859(14) 0.1775(13) 0.110(3) Uani 1 1 d G
C17 C 0.885(2) 0.6697(15) 0.1090(13) 0.110(3) Uani 1 1 d G
H17 H 0.8147 0.7035 0.0901 0.133 Uiso 1 1 calc R
C18 C 0.957(3) 0.6031(16) 0.0685(11) 0.110(3) Uani 1 1 d G
H18 H 0.9351 0.5923 0.0226 0.133 Uiso 1 1 calc R
C19 C 1.062(2) 0.5527(14) 0.0966(12) 0.110(3) Uani 1 1 d G
H19 H 1.1105 0.5081 0.0696 0.133 Uiso 1 1 calc R
C20 C 1.095(2) 0.5688(15) 0.1652(13) 0.110(3) Uani 1 1 d G
H20 H 1.1654 0.5351 0.1840 0.133 Uiso 1 1 calc R
C21 C 1.023(3) 0.6354(16) 0.2056(11) 0.110(3) Uani 1 1 d G
H21 H 1.0450 0.6462 0.2515 0.133 Uiso 1 1 calc R
C22 C 0.824(4) 0.752(2) 0.224(2) 0.110(3) Uani 1 1 d .
C23 C 0.686(4) 0.724(2) 0.282(2) 0.110(3) Uani 1 1 d .
C27 C 0.431(2) 0.4763(13) 0.3438(14) 0.110(3) Uani 1 1 d G
H27 H 0.3747 0.4202 0.3579 0.133 Uiso 1 1 calc R
C26 C 0.465(3) 0.5179(15) 0.4022(10) 0.110(3) Uani 1 1 d G
H26 H 0.4306 0.4896 0.4553 0.133 Uiso 1 1 calc R
C25 C 0.549(3) 0.6018(16) 0.3812(12) 0.110(3) Uani 1 1 d G
H25 H 0.5711 0.6297 0.4203 0.133 Uiso 1 1 calc R
C24 C 0.599(2) 0.6442(13) 0.3018(14) 0.110(3) Uani 1 1 d G
C29 C 0.566(3) 0.6026(16) 0.2434(10) 0.110(3) Uani 1 1 d G
H29 H 0.5997 0.6309 0.1903 0.133 Uiso 1 1 calc R
C28 C 0.482(3) 0.5187(16) 0.2644(12) 0.110(3) Uani 1 1 d G
C30 C 0.476(4) 0.466(2) 0.203(2) 0.110(3) Uani 1 1 d .
C31 C 0.444(4) 0.420(2) 0.155(2) 0.110(3) Uani 1 1 d .
C34 C 0.288(2) 0.2750(15) 0.0555(14) 0.110(3) Uani 1 1 d G
H34 H 0.2020 0.2408 0.0629 0.133 Uiso 1 1 calc R
C33 C 0.305(2) 0.3278(16) 0.1111(11) 0.110(3) Uani 1 1 d G
H33 H 0.2297 0.3287 0.1557 0.133 Uiso 1 1 calc R
C32 C 0.433(3) 0.3790(15) 0.1000(12) 0.110(3) Uani 1 1 d G
C37 C 0.545(2) 0.3776(15) 0.0333(14) 0.110(3) Uani 1 1 d G
H37 H 0.6313 0.4118 0.0259 0.133 Uiso 1 1 calc R
C36 C 0.529(2) 0.3248(16) -0.0223(11) 0.110(3) Uani 1 1 d G
H36 H 0.6036 0.3239 -0.0669 0.133 Uiso 1 1 calc R
C35 C 0.400(3) 0.2736(15) -0.0112(12) 0.110(3) Uani 1 1 d G
H35 H 0.3889 0.2383 -0.0484 0.133 Uiso 1 1 calc R
C124 C 0.612(3) 1.0126(19) 0.3508(14) 0.0652(13) Uani 1 1 d .
C134 C 0.918(3) 1.0587(19) 0.2310(14) 0.0652(13) Uani 1 1 d .
C221 C 0.463(3) 0.8325(19) 0.3879(14) 0.0652(13) Uani 1 1 d .
C222 C 0.486(3) 0.8646(19) 0.2204(14) 0.0652(13) Uani 1 1 d .
C331 C 1.058(3) 0.9126(19) 0.1558(14) 0.0652(13) Uani 1 1 d .
C332 C 0.828(2) 0.9101(19) 0.0934(14) 0.0652(13) Uani 1 1 d .
C551 C 1.035(3) 0.7710(19) 0.3325(14) 0.0652(13) Uani 1 1 d .
C552 C 0.758(3) 0.7408(19) 0.4422(14) 0.0652(13) Uani 1 1 d .

loop_
_atom_site_aniso_label
_atom_site_aniso_U_11
_atom_site_aniso_U_22
_atom_site_aniso_U_33
_atom_site_aniso_U_23
_atom_site_aniso_U_13
_atom_site_aniso_U_12
Ir2 0.0263(4) 0.0462(5) 0.0315(4) -0.0076(3) -0.0085(3) -0.0060(3)
Ir3 0.0264(4) 0.0432(4) 0.0224(3) -0.0088(3) -0.0089(3) 0.0023(3)
Ir4 0.0214(3) 0.0418(4) 0.0269(4) -0.0075(3) -0.0073(3) 0.0016(3)
Ir5 0.0429(4) 0.0488(5) 0.0254(4) -0.0058(3) -0.0137(3) 0.0059(4)
W1 0.0249(4) 0.0470(5) 0.0242(4) -0.0119(3) -0.0098(3) -0.0018(3)
O124 0.050(3) 0.094(4) 0.054(3) -0.020(3) -0.012(2) -0.005(3)
O134 0.050(3) 0.094(4) 0.054(3) -0.020(3) -0.012(2) -0.005(3)
O221 0.050(3) 0.094(4) 0.054(3) -0.020(3) -0.012(2) -0.005(3)
O222 0.050(3) 0.094(4) 0.054(3) -0.020(3) -0.012(2) -0.005(3)
O331 0.050(3) 0.094(4) 0.054(3) -0.020(3) -0.012(2) -0.005(3)
O332 0.050(3) 0.094(4) 0.054(3) -0.020(3) -0.012(2) -0.005(3)
O551 0.050(3) 0.094(4) 0.054(3) -0.020(3) -0.012(2) -0.005(3)
O552 0.050(3) 0.094(4) 0.054(3) -0.020(3) -0.012(2) -0.005(3)
C1 0.051(6) 0.111(10) 0.033(5) -0.043(6) -0.011(5) -0.012(6)
C2 0.051(6) 0.111(10) 0.033(5) -0.043(6) -0.011(5) -0.012(6)
C3 0.051(6) 0.111(10) 0.033(5) -0.043(6) -0.011(5) -0.012(6)
C4 0.051(6) 0.111(10) 0.033(5) -0.043(6) -0.011(5) -0.012(6)
C5 0.051(6) 0.111(10) 0.033(5) -0.043(6) -0.011(5) -0.012(6)
C6 0.054(4) 0.074(6) 0.056(4) -0.018(4) -0.024(4) 0.022(4)
C7 0.054(4) 0.074(6) 0.056(4) -0.018(4) -0.024(4) 0.022(4)
C8 0.054(4) 0.074(6) 0.056(4) -0.018(4) -0.024(4) 0.022(4)
C9 0.054(4) 0.074(6) 0.056(4) -0.018(4) -0.024(4) 0.022(4)
C10 0.054(4) 0.074(6) 0.056(4) -0.018(4) -0.024(4) 0.022(4)
C11 0.054(4) 0.074(6) 0.056(4) -0.018(4) -0.024(4) 0.022(4)
C12 0.054(4) 0.074(6) 0.056(4) -0.018(4) -0.024(4) 0.022(4)
C13 0.054(4) 0.074(6) 0.056(4) -0.018(4) -0.024(4) 0.022(4)
C14 0.054(4) 0.074(6) 0.056(4) -0.018(4) -0.024(4) 0.022(4)
C15 0.054(4) 0.074(6) 0.056(4) -0.018(4) -0.024(4) 0.022(4)
C16 0.145(7) 0.090(6) 0.106(6) -0.022(4) -0.049(5) 0.013(5)
C17 0.145(7) 0.090(6) 0.106(6) -0.022(4) -0.049(5) 0.013(5)
C18 0.145(7) 0.090(6) 0.106(6) -0.022(4) -0.049(5) 0.013(5)
C19 0.145(7) 0.090(6) 0.106(6) -0.022(4) -0.049(5) 0.013(5)
C20 0.145(7) 0.090(6) 0.106(6) -0.022(4) -0.049(5) 0.013(5)
C21 0.145(7) 0.090(6) 0.106(6) -0.022(4) -0.049(5) 0.013(5)
C22 0.145(7) 0.090(6) 0.106(6) -0.022(4) -0.049(5) 0.013(5)
C23 0.145(7) 0.090(6) 0.106(6) -0.022(4) -0.049(5) 0.013(5)
C27 0.145(7) 0.090(6) 0.106(6) -0.022(4) -0.049(5) 0.013(5)
C26 0.145(7) 0.090(6) 0.106(6) -0.022(4) -0.049(5) 0.013(5)
C25 0.145(7) 0.090(6) 0.106(6) -0.022(4) -0.049(5) 0.013(5)
C24 0.145(7) 0.090(6) 0.106(6) -0.022(4) -0.049(5) 0.013(5)
C29 0.145(7) 0.090(6) 0.106(6) -0.022(4) -0.049(5) 0.013(5)
C28 0.145(7) 0.090(6) 0.106(6) -0.022(4) -0.049(5) 0.013(5)
C30 0.145(7) 0.090(6) 0.106(6) -0.022(4) -0.049(5) 0.013(5)
C31 0.145(7) 0.090(6) 0.106(6) -0.022(4) -0.049(5) 0.013(5)
C34 0.145(7) 0.090(6) 0.106(6) -0.022(4) -0.049(5) 0.013(5)
C33 0.145(7) 0.090(6) 0.106(6) -0.022(4) -0.049(5) 0.013(5)
C32 0.145(7) 0.090(6) 0.106(6) -0.022(4) -0.049(5) 0.013(5)
C37 0.145(7) 0.090(6) 0.106(6) -0.022(4) -0.049(5) 0.013(5)
C36 0.145(7) 0.090(6) 0.106(6) -0.022(4) -0.049(5) 0.013(5)
C35 0.145(7) 0.090(6) 0.106(6) -0.022(4) -0.049(5) 0.013(5)
C124 0.050(3) 0.094(4) 0.054(3) -0.020(3) -0.012(2) -0.005(3)
C134 0.050(3) 0.094(4) 0.054(3) -0.020(3) -0.012(2) -0.005(3)
C221 0.050(3) 0.094(4) 0.054(3) -0.020(3) -0.012(2) -0.005(3)
C222 0.050(3) 0.094(4) 0.054(3) -0.020(3) -0.012(2) -0.005(3)
C331 0.050(3) 0.094(4) 0.054(3) -0.020(3) -0.012(2) -0.005(3)
C332 0.050(3) 0.094(4) 0.054(3) -0.020(3) -0.012(2) -0.005(3)
C551 0.050(3) 0.094(4) 0.054(3) -0.020(3) -0.012(2) -0.005(3)
C552 0.050(3) 0.094(4) 0.054(3) -0.020(3) -0.012(2) -0.005(3)

loop_
_atom_type_symbol
_atom_type_description
_atom_type_scat_dispersion_real
_atom_type_scat_dispersion_imag
_atom_type_scat_source
C C 0.0033 0.0016 'International Tables Vol C Tables 4.2.6.8 and 6.1.1.4'
H H 0.0000 0.0000 'International Tables Vol C Tables 4.2.6.8 and 6.1.1.4'
Ir Ir -1.4442 7.9887 'International Tables Vol C Tables 4.2.6.8 and 6.1.1.4'
O O 0.0106 0.0060 'International Tables Vol C Tables 4.2.6.8 and 6.1.1.4'
W W -0.8490 6.8722 'International Tables Vol C Tables 4.2.6.8 and 6.1.1.4'

loop_
_geom_angle_atom_site_label_1
_geom_angle_atom_site_label_2
_geom_angle_atom_site_label_3
_geom_angle
C221 Ir2 C222 98.1(10)
C221 Ir2 C23 98.7(13)
C222 Ir2 C23 94.4(12)
C221 Ir2 C124 79.0(9)
C222 Ir2 C124 117.2(10)
C23 Ir2 C124 148.3(11)
C221 Ir2 Ir3 160.8(8)
C222 Ir2 Ir3 100.4(7)
C23 Ir2 Ir3 75.3(10)
C124 Ir2 Ir3 96.6(5)
C221 Ir2 Ir5 100.4(8)
C222 Ir2 Ir5 144.7(7)
C23 Ir2 Ir5 53.2(10)
C124 Ir2 Ir5 95.8(6)
Ir3 Ir2 Ir5 61.30(3)
C221 Ir2 Ir4 121.2(8)
C222 Ir2 Ir4 91.1(8)
C23 Ir2 Ir4 138.5(10)
C124 Ir2 Ir4 46.4(5)
Ir3 Ir2 Ir4 63.28(4)
Ir5 Ir2 Ir4 104.43(4)
C221 Ir2 W1 102.5(7)
C222 Ir2 W1 146.4(8)
C23 Ir2 W1 108.2(10)
C124 Ir2 W1 43.6(6)
Ir3 Ir2 W1 63.51(3)
Ir5 Ir2 W1 55.72(3)
Ir4 Ir2 W1 55.54(3)
C332 Ir3 C331 94.2(10)
C332 Ir3 C22 96.8(13)
C331 Ir3 C22 101.9(14)
C332 Ir3 Ir2 106.7(7)
C331 Ir3 Ir2 159.0(7)
C22 Ir3 Ir2 73.9(11)
C332 Ir3 C134 114.4(10)
C331 Ir3 C134 77.0(9)
C22 Ir3 C134 148.8(11)
Ir2 Ir3 C134 95.9(5)
C332 Ir3 Ir5 149.1(8)
C331 Ir3 Ir5 99.5(8)
C22 Ir3 Ir5 53.3(10)
Ir2 Ir3 Ir5 61.10(4)
C134 Ir3 Ir5 95.7(5)
C332 Ir3 Ir4 93.1(8)
C331 Ir3 Ir4 120.0(8)
C22 Ir3 Ir4 136.0(11)
Ir2 Ir3 Ir4 62.17(4)
C134 Ir3 Ir4 46.4(5)
Ir5 Ir3 Ir4 103.52(4)
C332 Ir3 W1 148.3(8)
C331 Ir3 W1 99.5(7)
C22 Ir3 W1 108.0(9)
Ir2 Ir3 W1 63.62(3)
C134 Ir3 W1 43.2(5)
Ir5 Ir3 W1 55.70(3)
Ir4 Ir3 W1 55.29(3)
C124 Ir4 C134 94.6(9)
C124 Ir4 C6 98.4(9)
C134 Ir4 C6 151.9(10)
C124 Ir4 C10 90.9(9)
C134 Ir4 C10 118.4(10)
C6 Ir4 C10 37.0(8)
C124 Ir4 C9 118.5(9)
C134 Ir4 C9 90.9(9)
C6 Ir4 C9 61.0(9)
C10 Ir4 C9 36.6(8)
C124 Ir4 C8 152.1(9)
C134 Ir4 C8 97.9(9)
C6 Ir4 C8 60.5(8)
C10 Ir4 C8 61.2(8)
C9 Ir4 C8 36.8(8)
C124 Ir4 C7 132.1(9)
C134 Ir4 C7 132.8(9)
C6 Ir4 C7 37.0(7)
C10 Ir4 C7 63.4(8)
C9 Ir4 C7 63.6(9)
C8 Ir4 C7 38.1(8)
C124 Ir4 W1 49.1(7)
C134 Ir4 W1 49.0(7)
C6 Ir4 W1 147.2(6)
C10 Ir4 W1 125.1(6)
C9 Ir4 W1 125.1(6)
C8 Ir4 W1 146.6(6)
C7 Ir4 W1 170.8(6)
C124 Ir4 Ir2 59.5(7)
C134 Ir4 Ir2 101.4(7)
C6 Ir4 Ir2 106.7(7)
C10 Ir4 Ir2 132.5(6)
C9 Ir4 Ir2 167.6(6)
C8 Ir4 Ir2 140.4(6)
C7 Ir4 Ir2 107.8(6)
W1 Ir4 Ir2 64.11(4)
C124 Ir4 Ir3 99.6(7)
C134 Ir4 Ir3 61.6(7)
C6 Ir4 Ir3 139.0(6)
C10 Ir4 Ir3 169.6(6)
C9 Ir4 Ir3 135.1(6)
C8 Ir4 Ir3 108.4(5)
C7 Ir4 Ir3 108.4(6)
W1 Ir4 Ir3 63.64(3)
Ir2 Ir4 Ir3 54.55(3)
C552 Ir5 C551 98.6(11)
C552 Ir5 C22 134.9(13)
C551 Ir5 C22 99.7(12)
C552 Ir5 C23 100.7(12)
C551 Ir5 C23 129.7(12)
C22 Ir5 C23 38.4(12)
C552 Ir5 W1 101.4(8)
C551 Ir5 W1 102.7(8)
C22 Ir5 W1 114.1(9)
C23 Ir5 W1 118.1(9)
C552 Ir5 Ir2 102.3(8)
C551 Ir5 Ir2 157.9(8)
C22 Ir5 Ir2 70.0(10)
C23 Ir5 Ir2 52.6(9)
W1 Ir5 Ir2 66.49(4)
C552 Ir5 Ir3 158.9(8)
C551 Ir5 Ir3 100.7(7)
C22 Ir5 Ir3 48.8(9)
C23 Ir5 Ir3 72.9(9)
W1 Ir5 Ir3 66.35(4)
Ir2 Ir5 Ir3 57.60(4)
C124 W1 C134 100.1(10)
C124 W1 C3 112.7(9)
C134 W1 C3 75.5(9)
C124 W1 C1 84.3(9)
C134 W1 C1 131.6(9)
C3 W1 C1 58.9(8)
C124 W1 C2 82.2(9)
C134 W1 C2 96.7(9)
C3 W1 C2 34.8(7)
C1 W1 C2 35.6(8)
C124 W1 C4 138.8(9)
C134 W1 C4 92.7(9)
C3 W1 C4 34.0(8)
C1 W1 C4 58.8(7)
C2 W1 C4 57.4(8)
C124 W1 C5 115.9(8)
C134 W1 C5 127.8(9)
C3 W1 C5 56.7(9)
C1 W1 C5 33.0(8)
C2 W1 C5 55.8(9)
C4 W1 C5 35.6(7)
C124 W1 Ir5 110.9(7)
C134 W1 Ir5 114.3(7)
C3 W1 Ir5 132.4(7)
C1 W1 Ir5 108.5(7)
C2 W1 Ir5 142.3(7)
C4 W1 Ir5 98.6(7)
C5 W1 Ir5 87.5(6)
C124 W1 Ir4 51.3(7)
C134 W1 Ir4 52.6(7)
C3 W1 Ir4 111.2(7)
C1 W1 Ir4 128.8(7)
C2 W1 Ir4 105.2(7)
C4 W1 Ir4 141.4(6)
C5 W1 Ir4 160.4(6)
Ir5 W1 Ir4 110.44(4)
C124 W1 Ir3 99.1(7)
C134 W1 Ir3 61.1(7)
C3 W1 Ir3 129.9(5)
C1 W1 Ir3 166.4(7)
C2 W1 Ir3 157.7(6)
C4 W1 Ir3 121.1(5)
C5 W1 Ir3 138.3(6)
Ir5 W1 Ir3 57.95(4)
Ir4 W1 Ir3 61.07(3)
C124 W1 Ir2 58.0(7)
C134 W1 Ir2 101.1(7)
C3 W1 Ir2 169.8(7)
C1 W1 Ir2 120.7(6)
C2 W1 Ir2 138.5(5)
C4 W1 Ir2 155.9(7)
C5 W1 Ir2 129.4(6)
Ir5 W1 Ir2 57.79(3)
Ir4 W1 Ir2 60.35(3)
Ir3 W1 Ir2 52.87(3)
C5 C1 C2 106(2)
C5 C1 W1 74.9(12)
C2 C1 W1 72.9(11)
C5 C1 H1 127.2
C2 C1 H1 127.2
W1 C1 H1 117.3
C3 C2 C1 108(2)
C3 C2 W1 71.8(12)
C1 C2 W1 71.4(12)
C3 C2 H2 125.9
C1 C2 H2 125.9
W1 C2 H2 122.5
C4 C3 C2 109(2)
C4 C3 W1 74.1(13)
C2 C3 W1 73.4(12)
C4 C3 H3 125.4
C2 C3 H3 125.4
W1 C3 H3 119.0
C3 C4 C5 105(2)
C3 C4 W1 71.9(13)
C5 C4 W1 72.5(12)
C3 C4 H4 127.6
C5 C4 H4 127.6
W1 C4 H4 120.1
C1 C5 C4 112(3)
C1 C5 W1 72.1(13)
C4 C5 W1 72.0(12)
C1 C5 H5 124.1
C4 C5 H5 124.1
W1 C5 H5 123.4
C10 C6 C7 114(2)
C10 C6 C11 126.8(19)
C7 C6 C11 119(2)
C10 C6 Ir4 72.1(13)
C7 C6 Ir4 75.1(13)
C11 C6 Ir4 121.1(15)
C6 C7 C8 101(2)
C6 C7 C12 129(2)
C8 C7 C12 129(2)
C6 C7 Ir4 67.9(13)
C8 C7 Ir4 70.3(13)
C12 C7 Ir4 130.5(16)
C9 C8 C13 129(2)
C9 C8 C7 110(2)
C13 C8 C7 121(2)
C9 C8 Ir4 69.9(14)
C13 C8 Ir4 127.7(15)
C7 C8 Ir4 71.6(13)
C10 C9 C8 108(2)
C10 C9 C14 125(2)
C8 C9 C14 126(2)
C10 C9 Ir4 71.1(14)
C8 C9 Ir4 73.3(15)
C14 C9 Ir4 130.1(16)
C9 C10 C6 107(2)
C9 C10 C15 129(2)
C6 C10 C15 124(2)
C9 C10 Ir4 72.2(13)
C6 C10 Ir4 70.9(13)
C15 C10 Ir4 126.6(16)
C6 C11 H11A 109.5
C6 C11 H11B 109.5
H11A C11 H11B 109.5
C6 C11 H11C 109.5
H11A C11 H11C 109.5
H11B C11 H11C 109.5
C7 C12 H12A 109.5
C7 C12 H12B 109.5
H12A C12 H12B 109.5
C7 C12 H12C 109.5
H12A C12 H12C 109.5
H12B C12 H12C 109.5
C8 C13 H13A 109.5
C8 C13 H13B 109.5
H13A C13 H13B 109.5
C8 C13 H13C 109.5
H13A C13 H13C 109.5
H13B C13 H13C 109.5
C9 C14 H14A 109.5
C9 C14 H14B 109.5
H14A C14 H14B 109.5
C9 C14 H14C 109.5
H14A C14 H14C 109.5
H14B C14 H14C 109.5
C10 C15 H15A 109.5
C10 C15 H15B 109.5
H15A C15 H15B 109.5
C10 C15 H15C 109.5
H15A C15 H15C 109.5
H15B C15 H15C 109.5
C17 C16 C21 120.0
C17 C16 C22 117(2)
C21 C16 C22 122(2)
C16 C17 C18 120.0
C16 C17 H17 120.0
C18 C17 H17 120.0
C17 C18 C19 120.0
C17 C18 H18 120.0
C19 C18 H18 120.0
C20 C19 C18 120.0
C20 C19 H19 120.0
C18 C19 H19 120.0
C21 C20 C19 120.0
C21 C20 H20 120.0
C19 C20 H20 120.0
C20 C21 C16 120.0
C20 C21 H21 120.0
C16 C21 H21 120.0
C23 C22 C16 124(3)
C23 C22 Ir3 112(2)
C16 C22 Ir3 122(2)
C23 C22 Ir5 72(2)
C16 C22 Ir5 128(2)
Ir3 C22 Ir5 77.8(11)
C24 C23 C22 133(3)
C24 C23 Ir2 124(3)
C22 C23 Ir2 99(2)
C24 C23 Ir5 136(2)
C22 C23 Ir5 70(2)
Ir2 C23 Ir5 74.2(11)
C26 C27 C28 120.0
C26 C27 H27 120.0
C28 C27 H27 120.0
C27 C26 C25 120.0
C27 C26 H26 120.0
C25 C26 H26 120.0
C24 C25 C26 120.0
C24 C25 H25 120.0
C26 C25 H25 120.0
C23 C24 C29 120(2)
C23 C24 C25 120(2)
C29 C24 C25 120.0
C24 C29 C28 120.0
C24 C29 H29 120.0
C28 C29 H29 120.0
C29 C28 C27 120.0
C29 C28 C30 118(2)
C27 C28 C30 120(2)
C31 C30 C28 168(4)
C32 C31 C30 170(4)
C33 C34 C35 120.0
C33 C34 H34 120.0
C35 C34 H34 120.0
C32 C33 C34 120.0
C32 C33 H33 120.0
C34 C33 H33 120.0
C31 C32 C37 123(3)
C31 C32 C33 117(3)
C37 C32 C33 120.0
C36 C37 C32 120.0
C36 C37 H37 120.0
C32 C37 H37 120.0
C37 C36 C35 120.0
C37 C36 H36 120.0
C35 C36 H36 120.0
C36 C35 C34 120.0
C36 C35 H35 120.0
C34 C35 H35 120.0
O124 C124 W1 145.8(19)
O124 C124 Ir4 129(2)
W1 C124 Ir4 79.6(8)
O124 C124 Ir2 123.5(17)
W1 C124 Ir2 78.4(8)
Ir4 C124 Ir2 74.1(7)
O134 C134 W1 151(2)
O134 C134 Ir4 127(2)
W1 C134 Ir4 78.4(8)
O134 C134 Ir3 122.9(18)
W1 C134 Ir3 75.7(8)
Ir4 C134 Ir3 72.0(7)
O221 C221 Ir2 178(2)
O222 C222 Ir2 165(2)
O331 C331 Ir3 179(3)
O332 C332 Ir3 178(2)
O551 C551 Ir5 172(2)
O552 C552 Ir5 176(2)

loop_
_geom_bond_atom_site_label_1
_geom_bond_atom_site_label_2
_geom_bond_distance
Ir2 C221 1.87(2)
Ir2 C222 1.93(3)
Ir2 C23 2.22(3)
Ir2 C124 2.52(3)
Ir2 Ir3 2.5952(13)
Ir2 Ir5 2.6907(13)
Ir2 Ir4 2.8171(14)
Ir2 W1 2.9161(13)
Ir3 C332 1.83(2)
Ir3 C331 1.87(2)
Ir3 C22 2.08(3)
Ir3 C134 2.63(3)
Ir3 Ir5 2.6959(13)
Ir3 Ir4 2.8456(13)
Ir3 W1 2.9134(12)
Ir4 C124 2.12(2)
Ir4 C134 2.17(2)
Ir4 C6 2.21(2)
Ir4 C10 2.22(2)
Ir4 C9 2.24(3)
Ir4 C8 2.28(2)
Ir4 C7 2.30(2)
Ir4 W1 2.6728(13)
Ir5 C552 1.83(2)
Ir5 C551 1.94(3)
Ir5 C22 2.21(3)
Ir5 C23 2.24(4)
Ir5 W1 2.6276(12)
W1 C124 2.05(2)
W1 C134 2.06(3)
W1 C3 2.34(2)
W1 C1 2.338(18)
W1 C2 2.36(2)
W1 C4 2.37(2)
W1 C5 2.37(2)
O124 C124 1.20(2)
O134 C134 1.13(3)
O221 C221 1.17(2)
O222 C222 1.18(3)
O331 C331 1.16(3)
O332 C332 1.19(3)
O551 C551 1.10(3)
O552 C552 1.20(3)
C1 C5 1.34(3)
C1 C2 1.44(3)
C1 H1 0.9300
C2 C3 1.40(3)
C2 H2 0.9300
C3 C4 1.38(3)
C3 H3 0.9300
C4 C5 1.45(3)
C4 H4 0.9300
C5 H5 0.9300
C6 C10 1.41(3)
C6 C7 1.43(3)
C6 C11 1.68(3)
C7 C8 1.50(3)
C7 C12 1.55(3)
C8 C9 1.43(3)
C8 C13 1.48(3)
C9 C10 1.40(3)
C9 C14 1.49(3)
C10 C15 1.45(3)
C11 H11A 0.9600
C11 H11B 0.9600
C11 H11C 0.9600
C12 H12A 0.9600
C12 H12B 0.9600
C12 H12C 0.9600
C13 H13A 0.9600
C13 H13B 0.9600
C13 H13C 0.9600
C14 H14A 0.9600
C14 H14B 0.9600
C14 H14C 0.9600
C15 H15A 0.9600
C15 H15B 0.9600
C15 H15C 0.9600
C16 C17 1.3900
C16 C21 1.3900
C16 C22 1.53(4)
C17 C18 1.3900
C17 H17 0.9300
C18 C19 1.3900
C18 H18 0.9300
C19 C20 1.3900
C19 H19 0.9300
C20 C21 1.3900
C20 H20 0.9300
C21 H21 0.9300
C22 C23 1.46(5)
C23 C24 1.35(4)
C27 C26 1.3900
C27 C28 1.3900
C27 H27 0.9300
C26 C25 1.3900
C26 H26 0.9300
C25 C24 1.3900
C25 H25 0.9300
C24 C29 1.3900
C29 C28 1.3900
C29 H29 0.9300
C28 C30 1.45(4)
C30 C31 1.27(4)
C31 C32 1.25(4)
C34 C33 1.3900
C34 C35 1.3900
C34 H34 0.9300
C33 C32 1.3900
C33 H33 0.9300
C32 C37 1.3900
C37 C36 1.3900
C37 H37 0.9300
C36 C35 1.3900
C36 H36 0.9300
C35 H35 0.9300

loop_
_platon_squeeze_void_nr
_platon_squeeze_void_average_x
_platon_squeeze_void_average_y
_platon_squeeze_void_average_z
_platon_squeeze_void_volume
_platon_squeeze_void_count_electrons
_platon_squeeze_void_content
1 0.000 0.500 0.500 362 309 ' '
